data_7709808
loop_
_publ_author_name
'Kuzmicheva, Galina'
'Ivleva, Liudmila'
'Kaurova, Irina'
'Khramov, Evgeny'
'Lazarenko, Vladimir'
'Rybakov, Victor Borisovich'
'Svetogorov, Roman'
'Doroshenko, M. E.'

_publ_section_title
;
 Revealing the peculiar local behavior of manganese and cobalt in
 diffusion-doped &#x0441;alcium orthovanadate Ca3(VO4)2
;
_journal_name_full 'Dalton Transactions'
_journal_paper_doi 10.1039/D1DT03799D
_journal_year 2022
_chemical_formula_moiety '0.05(Ca63.3 O168 V42)'
_chemical_formula_sum 'Ca3.01 O8 V2'
_chemical_formula_weight 350.64
_space_group_crystal_system trigonal
_space_group_IT_number 161
_space_group_name_Hall 'R 3 -2"c'
_space_group_name_H-M_alt 'R 3 c :H'
_atom_sites_solution_primary dual
_audit_creation_date 2021-09-20
_audit_creation_method
;
Olex2 1.2
(compiled 2018.05.29 svn.r3508 for OlexSys, GUI svn.r5506)
;
_audit_update_record
;
2021-09-23 deposited with the CCDC.	2022-03-23 downloaded from the CCDC.
;
_cell_angle_alpha 90
_cell_angle_beta 90
_cell_angle_gamma 120
_cell_formula_units_Z 21
_cell_length_a 10.6320(2)
_cell_length_b 10.6320(2)
_cell_length_c 37.3860(13)
_cell_measurement_reflns_used 500
_cell_measurement_temperature 100(2)
_cell_measurement_theta_max 31.871
_cell_measurement_theta_min 2.613
_cell_volume 3659.90(16)
_computing_molecular_graphics 'Olex2 (Dolomanov et al., 2009)'
_computing_publication_material 'Olex2 (Dolomanov et al., 2009)'
_computing_structure_refinement 'ShelXL (Sheldrick, 2015)'
_computing_structure_solution 'ShelXT (Sheldrick, 2015)'
_diffrn_ambient_temperature 100.15
_diffrn_measured_fraction_theta_full 0.981
_diffrn_measured_fraction_theta_max 0.987
_diffrn_measurement_device_type 'Rayonix SX165 CCD'
_diffrn_measurement_method '/f scan'
_diffrn_radiation_type synchrotron
_diffrn_radiation_wavelength 0.7532
_diffrn_reflns_av_R_equivalents 0.0473
_diffrn_reflns_av_unetI/netI 0.0524
_diffrn_reflns_Laue_measured_fraction_full 0.981
_diffrn_reflns_Laue_measured_fraction_max 0.987
_diffrn_reflns_limit_h_max 10
_diffrn_reflns_limit_h_min -14
_diffrn_reflns_limit_k_max 14
_diffrn_reflns_limit_k_min -14
_diffrn_reflns_limit_l_max 50
_diffrn_reflns_limit_l_min -52
_diffrn_reflns_number 6708
_diffrn_reflns_point_group_measured_fraction_full 0.962
_diffrn_reflns_point_group_measured_fraction_max 0.955
_diffrn_reflns_theta_full 26.867
_diffrn_reflns_theta_max 31.871
_diffrn_reflns_theta_min 2.613
_diffrn_standards_number 0
_exptl_absorpt_coefficient_mu 6.693
_exptl_absorpt_correction_T_max 1
_exptl_absorpt_correction_T_min 0.437
_exptl_absorpt_correction_type empirical
_exptl_absorpt_process_details 'XDS (Kabsh, 2010)'
_exptl_crystal_colour yellow
_exptl_crystal_density_diffrn 3.341
_exptl_crystal_description block
_exptl_crystal_F_000 3575
_exptl_crystal_size_max 0.2
_exptl_crystal_size_mid 0.2
_exptl_crystal_size_min 0.2
_refine_diff_density_max 1.231
_refine_diff_density_min -0.992
_refine_diff_density_rms 0.164
_refine_ls_abs_structure_details
;
 Refined as an inversion twin.
;
_refine_ls_abs_structure_Flack 0.39(5)
_refine_ls_extinction_method none
_refine_ls_goodness_of_fit_ref 1.050
_refine_ls_hydrogen_treatment undef
_refine_ls_matrix_type full
_refine_ls_number_parameters 149
_refine_ls_number_reflns 2249
_refine_ls_number_restraints 1
_refine_ls_restrained_S_all 1.050
_refine_ls_R_factor_all 0.0409
_refine_ls_R_factor_gt 0.0403
_refine_ls_shift/su_max 0.047
_refine_ls_shift/su_mean 0.003
_refine_ls_structure_factor_coef Fsqd
_refine_ls_weighting_details 'w=1/[\s^2^(Fo^2^)+(0.0563P)^2^+36.9246P] where P=(Fo^2^+2Fc^2^)/3'
_refine_ls_weighting_scheme calc
_refine_ls_wR_factor_gt 0.1050
_refine_ls_wR_factor_ref 0.1073
_reflns_Friedel_coverage 0.931
_reflns_Friedel_fraction_full 0.942
_reflns_Friedel_fraction_max 0.924
_reflns_number_gt 2229
_reflns_number_total 2261
_reflns_threshold_expression 'I > 2\s(I)'
_cod_data_source_file d1dt03799d2.cif
_cod_data_source_block cvo_mn
_cod_original_cell_volume 3659.90(19)
_cod_original_sg_symbol_H-M 'R 3 c'
_cod_database_code 7709808
_shelx_shelxl_version_number 2018/3
_shelx_space_group_comment
;
The symmetry employed for this shelxl refinement is uniquely defined
by the following loop, which should always be used as a source of
symmetry information in preference to the above space-group names.
They are only intended as comments.
;
_shelx_estimated_absorpt_t_max 0.348
_shelx_estimated_absorpt_t_min 0.348
_olex2_refinement_description
;
1. Twinned data refinement
 Scales: 0.61(6)
 0.39(6)
2. Uiso/Uaniso restraints and constraints
Uanis(Ca5A) = Uanis(Ca5)
;
_olex2_submission_special_instructions 'No special instructions were received'

loop_
_space_group_symop_operation_xyz
'x, y, z'
'-x+y, y, z+1/2'
'x, x-y, z+1/2'
'-y, -x, z+1/2'
'-x+y, -x, z'
'-y, x-y, z'
'x+2/3, y+1/3, z+1/3'
'-x+y+2/3, y+1/3, z+5/6'
'x+2/3, x-y+1/3, z+5/6'
'-y+2/3, -x+1/3, z+5/6'
'-x+y+2/3, -x+1/3, z+1/3'
'-y+2/3, x-y+1/3, z+1/3'
'x+1/3, y+2/3, z+2/3'
'-x+y+1/3, y+2/3, z+7/6'
'x+1/3, x-y+2/3, z+7/6'
'-y+1/3, -x+2/3, z+7/6'
'-x+y+1/3, -x+2/3, z+2/3'
'-y+1/3, x-y+2/3, z+2/3'

loop_
_atom_site_label
_atom_site_type_symbol
_atom_site_fract_x
_atom_site_fract_y
_atom_site_fract_z
_atom_site_U_iso_or_equiv
_atom_site_adp_type
_atom_site_occupancy
_atom_site_site_symmetry_order
_atom_site_calc_flag
_atom_site_refinement_flags_posn
_atom_site_refinement_flags_adp
_atom_site_refinement_flags_occupancy
_atom_site_disorder_assembly
_atom_site_disorder_group
Ca1 Ca 0.14743(17) 0.27017(19) 0.55698(5) 0.0251(4) Uani 1 1 d . . . . .
Ca2 Ca -0.19634(15) 0.19630(15) 0.49701(4) 0.0170(3) Uani 1 1 d . . . . .
Ca3 Ca 0.51066(15) 0.45674(15) 0.63252(4) 0.0159(3) Uani 1 1 d . . . . .
Ca4 Ca 0.666667 0.333333 0.56781(7) 0.0187(4) Uani 1 3 d S T P . .
Ca5 Ca -0.0156(12) -0.0680(17) 0.4221(3) 0.036(3) Uani 0.168(9) 1 d . . . A 1
V1 V 0.47056(15) 0.49302(14) 0.53420(3) 0.0202(3) Uani 1 1 d . . . . .
V2 V 0.81663(12) 0.68289(13) 0.59855(3) 0.0144(2) Uani 1 1 d . . . . .
V3 V 0.000000 0.000000 0.49990(5) 0.0141(4) Uani 1 3 d S T P A .
O1 O 0.4118(12) 0.4691(10) 0.57626(19) 0.057(3) Uani 1 1 d . . . . .
O2 O 0.5636(8) 0.6669(6) 0.52085(18) 0.0333(14) Uani 1 1 d . . . . .
O3 O 0.3217(5) 0.3752(5) 0.51057(13) 0.0149(8) Uani 1 1 d . . . . .
O4 O 0.5849(7) 0.4265(8) 0.5262(3) 0.044(2) Uani 1 1 d . . . . .
O5 O 0.8469(7) 0.7071(8) 0.55476(16) 0.0275(13) Uani 1 1 d . . . . .
O6 O 0.6993(8) 0.7380(7) 0.60885(15) 0.0339(14) Uani 1 1 d . . . . .
O7 O 0.9815(9) 0.7660(9) 0.6170(2) 0.0454(18) Uani 1 1 d . . . . .
O8 O 0.7428(5) 0.5072(6) 0.61044(14) 0.0183(9) Uani 1 1 d . . . . .
O9 O 0.000000 0.000000 0.5443(3) 0.037(3) Uani 1 3 d S T P A .
O10 O 0.1462(6) -0.0095(7) 0.48691(19) 0.0308(13) Uani 1 1 d . . . . .
Ca5A Ca 0.000000 0.000000 0.407(6) 0.036(7) Uani 0.018(12) 3 d S T P A 2

loop_
_atom_site_aniso_label
_atom_site_aniso_U_11
_atom_site_aniso_U_22
_atom_site_aniso_U_33
_atom_site_aniso_U_23
_atom_site_aniso_U_13
_atom_site_aniso_U_12
Ca1 0.0247(7) 0.0313(8) 0.0255(8) 0.0121(6) 0.0112(6) 0.0186(6)
Ca2 0.0169(6) 0.0159(6) 0.0179(6) 0.0001(5) 0.0028(5) 0.0081(5)
Ca3 0.0149(6) 0.0177(6) 0.0158(6) -0.0031(5) -0.0001(4) 0.0088(5)
Ca4 0.0225(6) 0.0225(6) 0.0112(9) 0.000 0.000 0.0113(3)
Ca5 0.024(5) 0.071(8) 0.019(5) -0.003(5) 0.005(3) 0.028(6)
V1 0.0197(6) 0.0157(6) 0.0183(6) 0.0037(4) -0.0067(4) 0.0037(5)
V2 0.0141(5) 0.0107(4) 0.0138(5) 0.0016(4) -0.0018(4) 0.0027(4)
V3 0.0137(5) 0.0137(5) 0.0148(9) 0.000 0.000 0.0069(3)
O1 0.085(7) 0.044(5) 0.020(3) -0.005(3) -0.012(4) 0.014(4)
O2 0.041(3) 0.016(3) 0.032(3) 0.000(2) -0.016(2) 0.006(2)
O3 0.018(2) 0.0136(19) 0.0153(19) 0.0012(15) -0.0019(16) 0.0094(17)
O4 0.020(3) 0.034(3) 0.078(6) 0.021(3) -0.006(3) 0.013(3)
O5 0.034(3) 0.047(4) 0.016(3) 0.017(2) 0.014(2) 0.031(3)
O6 0.058(4) 0.041(3) 0.022(2) 0.008(2) 0.015(3) 0.039(3)
O7 0.031(4) 0.042(4) 0.049(4) -0.002(3) -0.015(3) 0.009(3)
O8 0.019(2) 0.016(2) 0.020(2) 0.0030(18) 0.0021(17) 0.0088(18)
O9 0.049(5) 0.049(5) 0.013(5) 0.000 0.000 0.024(2)
O10 0.018(2) 0.019(2) 0.054(4) -0.011(2) 0.002(2) 0.008(2)
Ca5A 0.024(9) 0.071(5) 0.019(8) -0.003(5) 0.005(5) 0.028(3)

loop_
_atom_type_symbol
_atom_type_description
_atom_type_scat_dispersion_real
_atom_type_scat_dispersion_imag
_atom_type_scat_source
Ca Ca 0.2664 0.3894 'International Tables Vol C Tables 4.2.6.8 and 6.1.1.4'
O O 0.0148 0.0078 'International Tables Vol C Tables 4.2.6.8 and 6.1.1.4'
V V 0.3517 0.6680 'International Tables Vol C Tables 4.2.6.8 and 6.1.1.4'

loop_
_geom_angle_atom_site_label_1
_geom_angle_atom_site_label_2
_geom_angle_atom_site_label_3
_geom_angle
_geom_angle_site_symmetry_1
_geom_angle_site_symmetry_3
_geom_angle_publ_flag
V1 Ca1 V2 79.88(5) . 6_655 ?
V2 Ca1 V1 152.92(8) 5_565 . ?
V2 Ca1 V2 107.48(6) 5_565 6_655 ?
O1 Ca1 V1 31.72(17) . . ?
O1 Ca1 V2 126.1(2) . 5_565 ?
O1 Ca1 V2 67.5(2) . 6_655 ?
O1 Ca1 O5 153.9(3) . 5_565 ?
O1 Ca1 O10 133.2(2) . 6 ?
O2 Ca1 V1 80.72(18) 5_565 . ?
O2 Ca1 V2 160.53(19) 5_565 6_655 ?
O2 Ca1 V2 89.28(16) 5_565 5_565 ?
O2 Ca1 O1 94.8(3) 5_565 . ?
O2 Ca1 O5 74.4(2) 5_565 5_565 ?
O2 Ca1 O5 139.8(2) 5_565 6_655 ?
O2 Ca1 O7 148.7(3) 5_565 6_655 ?
O2 Ca1 O9 118.8(3) 5_565 . ?
O2 Ca1 O10 64.7(2) 5_565 6 ?
O3 Ca1 V1 31.77(12) . . ?
O3 Ca1 V2 157.70(13) . 5_565 ?
O3 Ca1 V2 94.79(12) . 6_655 ?
O3 Ca1 O1 63.5(2) . . ?
O3 Ca1 O2 69.07(19) . 5_565 ?
O3 Ca1 O5 71.80(19) . 6_655 ?
O3 Ca1 O5 129.87(19) . 5_565 ?
O3 Ca1 O7 117.2(2) . 6_655 ?
O3 Ca1 O9 106.9(2) . . ?
O3 Ca1 O10 69.80(18) . 6 ?
O5 Ca1 V1 154.78(17) 5_565 . ?
O5 Ca1 V1 70.76(16) 6_655 . ?
O5 Ca1 V2 32.74(13) 5_565 5_565 ?
O5 Ca1 V2 125.04(18) 5_565 6_655 ?
O5 Ca1 V2 128.20(17) 6_655 5_565 ?
O5 Ca1 V2 30.75(14) 6_655 6_655 ?
O5 Ca1 O1 75.6(3) 6_655 . ?
O5 Ca1 O5 127.8(3) 6_655 5_565 ?
O5 Ca1 O7 61.7(2) 6_655 6_655 ?
O5 Ca1 O10 93.35(17) 6_655 6 ?
O5 Ca1 O10 64.02(18) 5_565 6 ?
O6 Ca1 V1 122.77(19) 5_565 . ?
O6 Ca1 V2 32.49(16) 5_565 5_565 ?
O6 Ca1 V2 95.09(17) 5_565 6_655 ?
O6 Ca1 O1 93.7(3) 5_565 . ?
O6 Ca1 O2 94.0(2) 5_565 5_565 ?
O6 Ca1 O3 149.0(2) 5_565 . ?
O6 Ca1 O5 125.1(2) 5_565 6_655 ?
O6 Ca1 O5 64.14(19) 5_565 5_565 ?
O6 Ca1 O7 64.8(2) 5_565 6_655 ?
O6 Ca1 O9 104.0(3) 5_565 . ?
O6 Ca1 O10 127.5(2) 5_565 6 ?
O7 Ca1 V1 91.51(19) 6_655 . ?
O7 Ca1 V2 30.98(16) 6_655 6_655 ?
O7 Ca1 V2 84.06(17) 6_655 5_565 ?
O7 Ca1 O1 65.7(3) 6_655 . ?
O7 Ca1 O5 112.0(2) 6_655 5_565 ?
O7 Ca1 O10 146.4(2) 6_655 6 ?
O9 Ca1 V1 128.51(14) . . ?
O9 Ca1 V2 75.45(15) . 6_655 ?
O9 Ca1 V2 78.30(15) . 5_565 ?
O9 Ca1 O1 140.1(2) . . ?
O9 Ca1 O5 64.94(15) . 6_655 ?
O9 Ca1 O5 63.23(16) . 5_565 ?
O9 Ca1 O7 89.8(3) . 6_655 ?
O9 Ca1 O10 57.9(3) . 6 ?
O10 Ca1 V1 101.51(13) 6 . ?
O10 Ca1 V2 121.12(12) 6 6_655 ?
O10 Ca1 V2 96.71(13) 6 5_565 ?
V1 Ca2 V1 119.80(6) 6 5_565 ?
V1 Ca2 V2 70.08(4) 6 8_444 ?
V1 Ca2 V2 142.61(5) 5_565 8_444 ?
V1 Ca2 V3 102.37(5) 6 . ?
V1 Ca2 V3 107.22(5) 5_565 . ?
V2 Ca2 V3 104.95(4) 8_444 . ?
O2 Ca2 V1 29.42(12) 5_565 5_565 ?
O2 Ca2 V1 136.73(13) 5_565 6 ?
O2 Ca2 V2 152.23(12) 5_565 8_444 ?
O2 Ca2 V3 79.15(11) 5_565 . ?
O3 Ca2 V1 143.71(13) 6 5_565 ?
O3 Ca2 V1 32.10(12) 6 6 ?
O3 Ca2 V2 64.42(12) 6 8_444 ?
O3 Ca2 V3 74.00(12) 6 . ?
O3 Ca2 O2 140.69(18) 6 5_565 ?
O3 Ca2 O4 64.4(2) 6 6 ?
O3 Ca2 O10 96.83(18) 6 6 ?
O4 Ca2 V1 95.34(16) 6 5_565 ?
O4 Ca2 V1 97.75(17) 5_565 6 ?
O4 Ca2 V1 32.70(18) 6 6 ?
O4 Ca2 V1 27.98(18) 5_565 5_565 ?
O4 Ca2 V2 122.3(2) 5_565 8_444 ?
O4 Ca2 V2 75.41(19) 6 8_444 ?
O4 Ca2 V3 132.5(2) 5_565 . ?
O4 Ca2 V3 133.5(2) 6 . ?
O4 Ca2 O2 57.4(2) 5_565 5_565 ?
O4 Ca2 O2 122.1(2) 6 5_565 ?
O4 Ca2 O3 128.5(2) 5_565 6 ?
O4 Ca2 O4 68.9(3) 5_565 6 ?
O4 Ca2 O10 120.2(2) 5_565 6 ?
O5 Ca2 V1 73.13(15) 5_565 6 ?
O5 Ca2 V1 73.75(16) 5_565 5_565 ?
O5 Ca2 V2 138.61(16) 5_565 8_444 ?
O5 Ca2 V3 65.26(17) 5_565 . ?
O5 Ca2 O2 68.48(18) 5_565 5_565 ?
O5 Ca2 O3 74.37(19) 5_565 6 ?
O5 Ca2 O4 80.6(3) 5_565 5_565 ?
O5 Ca2 O4 83.9(3) 5_565 6 ?
O5 Ca2 O6 140.0(2) 5_565 8_444 ?
O5 Ca2 O10 76.7(2) 5_565 6 ?
O6 Ca2 V1 88.27(16) 8_444 6 ?
O6 Ca2 V1 144.19(16) 8_444 5_565 ?
O6 Ca2 V2 24.34(17) 8_444 8_444 ?
O6 Ca2 V3 85.56(18) 8_444 . ?
O6 Ca2 O2 134.5(2) 8_444 5_565 ?
O6 Ca2 O3 71.6(2) 8_444 6 ?
O6 Ca2 O4 99.4(2) 8_444 6 ?
O6 Ca2 O4 137.9(3) 8_444 5_565 ?
O6 Ca2 O10 87.2(3) 8_444 6 ?
O7 Ca2 V1 74.4(2) 10_564 5_565 ?
O7 Ca2 V1 143.1(2) 10_564 6 ?
O7 Ca2 V2 79.3(2) 10_564 8_444 ?
O7 Ca2 V3 105.1(2) 10_564 . ?
O7 Ca2 O2 73.2(2) 10_564 5_565 ?
O7 Ca2 O3 141.4(3) 10_564 6 ?
O7 Ca2 O4 120.1(3) 10_564 6 ?
O7 Ca2 O4 81.4(3) 10_564 5_565 ?
O7 Ca2 O5 141.6(3) 10_564 5_565 ?
O7 Ca2 O6 69.9(3) 10_564 8_444 ?
O7 Ca2 O10 83.7(3) 10_564 6 ?
O10 Ca2 V1 125.94(14) 6 6 ?
O10 Ca2 V1 92.29(16) 6 5_565 ?
O10 Ca2 V2 110.84(18) 6 8_444 ?
O10 Ca2 V3 23.57(13) 6 . ?
O10 Ca2 O2 62.9(2) 6 5_565 ?
O10 Ca2 O4 156.2(3) 6 6 ?
Ca4 Ca3 Ca5 107.99(18) . 16_554 ?
V2 Ca3 Ca4 61.05(3) . . ?
V2 Ca3 Ca4 60.49(3) 6_655 . ?
V2 Ca3 Ca5 106.6(2) 6_655 16_554 ?
V2 Ca3 Ca5 82.1(2) . 16_554 ?
V2 Ca3 V2 120.62(6) . 6_655 ?
O1 Ca3 Ca4 73.6(3) . . ?
O1 Ca3 Ca5 41.7(3) . 16_554 ?
O1 Ca3 V2 69.5(2) . 6_655 ?
O1 Ca3 V2 85.3(3) . . ?
O1 Ca3 O6 76.2(3) . . ?
O1 Ca3 O7 65.3(3) . 6_655 ?
O1 Ca3 O8 96.7(3) . . ?
O1 Ca3 O8 86.0(3) . 6_655 ?
O2 Ca3 Ca4 118.68(16) 14_544 . ?
O2 Ca3 Ca5 130.4(3) 14_544 16_554 ?
O2 Ca3 V2 134.4(2) 14_544 . ?
O2 Ca3 V2 83.95(16) 14_544 6_655 ?
O2 Ca3 O1 140.2(3) 14_544 . ?
O2 Ca3 O6 137.5(2) 14_544 . ?
O2 Ca3 O7 76.6(2) 14_544 6_655 ?
O2 Ca3 O8 85.1(2) 14_544 6_655 ?
O2 Ca3 O8 116.5(2) 14_544 . ?
O3 Ca3 Ca4 119.67(13) 15_554 . ?
O3 Ca3 Ca5 99.8(2) 15_554 16_554 ?
O3 Ca3 V2 71.69(13) 15_554 . ?
O3 Ca3 V2 151.95(13) 15_554 6_655 ?
O3 Ca3 O1 138.5(2) 15_554 . ?
O3 Ca3 O2 71.7(2) 15_554 14_544 ?
O3 Ca3 O6 66.13(19) 15_554 . ?
O3 Ca3 O7 144.4(2) 15_554 6_655 ?
O3 Ca3 O8 130.47(17) 15_554 6_655 ?
O3 Ca3 O8 81.33(19) 15_554 . ?
O3 Ca3 O10 82.9(2) 15_554 16_554 ?
O6 Ca3 Ca4 87.78(12) . . ?
O6 Ca3 Ca5 55.3(3) . 16_554 ?
O6 Ca3 V2 138.22(13) . 6_655 ?
O6 Ca3 V2 31.51(13) . . ?
O6 Ca3 O7 140.5(2) . 6_655 ?
O7 Ca3 Ca4 89.50(15) 6_655 . ?
O7 Ca3 Ca5 88.5(3) 6_655 16_554 ?
O7 Ca3 V2 30.84(15) 6_655 6_655 ?
O7 Ca3 V2 143.86(17) 6_655 . ?
O8 Ca3 Ca4 39.22(14) . . ?
O8 Ca3 Ca4 39.27(14) 6_655 . ?
O8 Ca3 Ca5 127.6(2) 6_655 16_554 ?
O8 Ca3 Ca5 109.8(3) . 16_554 ?
O8 Ca3 V2 31.22(13) . . ?
O8 Ca3 V2 30.20(13) 6_655 6_655 ?
O8 Ca3 V2 97.99(14) . 6_655 ?
O8 Ca3 V2 98.77(14) 6_655 . ?
O8 Ca3 O6 127.05(18) 6_655 . ?
O8 Ca3 O6 62.71(19) . . ?
O8 Ca3 O7 128.3(2) . 6_655 ?
O8 Ca3 O7 60.4(2) 6_655 6_655 ?
O8 Ca3 O8 70.7(3) . 6_655 ?
O10 Ca3 Ca4 154.82(19) 16_554 . ?
O10 Ca3 Ca5 53.4(2) 16_554 16_554 ?
O10 Ca3 V2 123.67(16) 16_554 . ?
O10 Ca3 V2 105.41(16) 16_554 6_655 ?
O10 Ca3 O1 81.9(3) 16_554 . ?
O10 Ca3 O2 77.1(2) 16_554 14_544 ?
O10 Ca3 O6 92.3(2) 16_554 . ?
O10 Ca3 O7 74.6(2) 16_554 6_655 ?
O10 Ca3 O8 154.3(2) 16_554 . ?
O10 Ca3 O8 134.3(2) 16_554 6_655 ?
V1 Ca4 V1 107.95(5) 6_655 . ?
V1 Ca4 V1 107.95(5) 6_655 5_665 ?
V1 Ca4 V1 107.95(5) 5_665 . ?
V2 Ca4 V1 70.29(3) . . ?
V2 Ca4 V1 72.39(3) . 5_665 ?
V2 Ca4 V1 178.17(7) 5_665 . ?
V2 Ca4 V1 178.17(7) . 6_655 ?
V2 Ca4 V1 72.39(3) 6_655 . ?
V2 Ca4 V1 70.29(3) 5_665 5_665 ?
V2 Ca4 V1 72.39(3) 5_665 6_655 ?
V2 Ca4 V1 178.17(7) 6_655 5_665 ?
V2 Ca4 V1 70.29(3) 6_655 6_655 ?
V2 Ca4 V2 109.35(5) 5_665 6_655 ?
V2 Ca4 V2 109.35(5) 6_655 . ?
V2 Ca4 V2 109.35(5) 5_665 . ?
O4 Ca4 V1 23.4(3) 6_655 6_655 ?
O4 Ca4 V1 23.4(3) . . ?
O4 Ca4 V1 91.7(2) 5_665 6_655 ?
O4 Ca4 V1 98.2(2) 5_665 . ?
O4 Ca4 V1 98.2(2) . 6_655 ?
O4 Ca4 V1 91.7(2) 6_655 . ?
O4 Ca4 V1 23.4(3) 5_665 5_665 ?
O4 Ca4 V1 98.2(2) 6_655 5_665 ?
O4 Ca4 V1 91.7(2) . 5_665 ?
O4 Ca4 V2 155.0(3) 6_655 . ?
O4 Ca4 V2 88.04(19) 5_665 . ?
O4 Ca4 V2 88.04(19) 6_655 5_665 ?
O4 Ca4 V2 80.0(2) . . ?
O4 Ca4 V2 155.0(3) . 5_665 ?
O4 Ca4 V2 80.0(2) 5_665 5_665 ?
O4 Ca4 V2 88.04(19) . 6_655 ?
O4 Ca4 V2 80.0(2) 6_655 6_655 ?
O4 Ca4 V2 155.0(3) 5_665 6_655 ?
O4 Ca4 O4 77.2(4) 5_665 6_655 ?
O4 Ca4 O4 77.2(4) 5_665 . ?
O4 Ca4 O4 77.2(4) 6_655 . ?
O4 Ca4 O8 106.5(3) 5_665 . ?
O4 Ca4 O8 100.8(3) 5_665 5_665 ?
O4 Ca4 O8 175.4(3) . 5_665 ?
O4 Ca4 O8 175.4(3) 6_655 . ?
O4 Ca4 O8 106.5(3) 6_655 5_665 ?
O4 Ca4 O8 175.4(3) 5_665 6_655 ?
O4 Ca4 O8 100.8(3) . . ?
O4 Ca4 O8 100.8(3) 6_655 6_655 ?
O4 Ca4 O8 106.5(3) . 6_655 ?
O8 Ca4 V1 156.14(15) . 6_655 ?
O8 Ca4 V1 85.87(13) 6_655 . ?
O8 Ca4 V1 85.03(13) 6_655 6_655 ?
O8 Ca4 V1 85.87(13) 5_665 6_655 ?
O8 Ca4 V1 85.03(12) . . ?
O8 Ca4 V1 85.87(13) . 5_665 ?
O8 Ca4 V1 156.14(15) 5_665 . ?
O8 Ca4 V1 85.03(13) 5_665 5_665 ?
O8 Ca4 V1 156.14(15) 6_655 5_665 ?
O8 Ca4 V2 95.29(14) 5_665 6_655 ?
O8 Ca4 V2 25.22(13) . . ?
O8 Ca4 V2 25.22(13) 5_665 5_665 ?
O8 Ca4 V2 25.22(13) 6_655 6_655 ?
O8 Ca4 V2 95.96(14) 6_655 5_665 ?
O8 Ca4 V2 95.96(14) . 6_655 ?
O8 Ca4 V2 95.96(14) 5_665 . ?
O8 Ca4 V2 95.29(14) . 5_665 ?
O8 Ca4 V2 95.29(14) 6_655 . ?
O8 Ca4 O8 75.8(2) 5_665 6_655 ?
O8 Ca4 O8 75.8(2) 5_665 . ?
O8 Ca4 O8 75.8(2) 6_655 . ?
Ca1 Ca5 V1 56.3(2) 8_444 8_444 ?
Ca5 Ca5 Ca1 123.6(10) 5 8_444 ?
Ca5 Ca5 Ca1 157.7(4) 6 8_444 ?
Ca5 Ca5 Ca5 60.002(8) 5 6 ?
Ca5 Ca5 V1 116.2(7) 6 8_444 ?
Ca5 Ca5 V1 91.8(9) 6 10_554 ?
Ca5 Ca5 V1 68.8(7) 5 8_444 ?
Ca5 Ca5 V1 133.0(5) 5 10_554 ?
Ca5 Ca5 V3 79.0(3) 5 . ?
Ca5 Ca5 V3 79.0(3) 6 . ?
Ca5 Ca5 O1 79.9(11) 6 10_554 ?
Ca5 Ca5 O1 138.4(11) 5 10_554 ?
Ca5 Ca5 O1 72.8(10) 5 8_444 ?
Ca5 Ca5 O1 131.5(10) 6 8_444 ?
Ca5 Ca5 O2 124.5(3) 5 10_554 ?
Ca5 Ca5 O2 113.3(6) 6 10_554 ?
Ca5 Ca5 O6 149.2(10) 5 10_554 ?
Ca5 Ca5 O6 144.8(10) 6 10_554 ?
Ca5 Ca5 O10 110.0(3) 6 5 ?
Ca5 Ca5 O10 83.7(6) 5 5 ?
Ca5 Ca5 O10 73.0(6) 6 . ?
Ca5 Ca5 O10 103.6(5) 5 . ?
V1 Ca5 Ca1 70.0(3) 10_554 8_444 ?
V1 Ca5 V1 97.1(3) 10_554 8_444 ?
V3 Ca5 Ca1 122.9(5) . 8_444 ?
V3 Ca5 V1 126.2(3) . 8_444 ?
V3 Ca5 V1 135.5(4) . 10_554 ?
V3 Ca5 O2 156.4(5) . 10_554 ?
V3 Ca5 O6 88.3(4) . 10_554 ?
O1 Ca5 Ca1 89.3(5) 10_554 8_444 ?
O1 Ca5 Ca1 52.6(3) 8_444 8_444 ?
O1 Ca5 V1 26.8(2) 8_444 8_444 ?
O1 Ca5 V1 127.4(5) 10_554 8_444 ?
O1 Ca5 V1 30.4(2) 10_554 10_554 ?
O1 Ca5 V1 114.4(5) 8_444 10_554 ?
O1 Ca5 V3 105.4(4) 10_554 . ?
O1 Ca5 V3 103.5(4) 8_444 . ?
O1 Ca5 O1 140.9(6) 10_554 8_444 ?
O1 Ca5 O2 59.9(3) 10_554 10_554 ?
O1 Ca5 O2 83.7(4) 8_444 10_554 ?
O1 Ca5 O6 71.9(5) 10_554 10_554 ?
O1 Ca5 O6 83.3(5) 8_444 10_554 ?
O1 Ca5 O10 123.2(5) 10_554 5 ?
O1 Ca5 O10 73.0(4) 8_444 5 ?
O1 Ca5 O10 132.5(5) 8_444 . ?
O1 Ca5 O10 72.1(4) 10_554 . ?
O2 Ca5 Ca1 45.0(2) 10_554 8_444 ?
O2 Ca5 V1 30.78(15) 10_554 10_554 ?
O2 Ca5 V1 68.1(3) 10_554 8_444 ?
O6 Ca5 Ca1 44.0(2) 10_554 8_444 ?
O6 Ca5 V1 97.9(4) 10_554 8_444 ?
O6 Ca5 V1 74.5(3) 10_554 10_554 ?
O6 Ca5 O2 70.0(3) 10_554 10_554 ?
O10 Ca5 Ca1 122.2(5) . 8_444 ?
O10 Ca5 Ca1 92.3(4) 5 8_444 ?
O10 Ca5 V1 102.2(3) . 10_554 ?
O10 Ca5 V1 143.3(5) 5 10_554 ?
O10 Ca5 V1 99.0(3) 5 8_444 ?
O10 Ca5 V1 158.5(4) . 8_444 ?
O10 Ca5 V3 33.37(16) . . ?
O10 Ca5 V3 33.79(17) 5 . ?
O10 Ca5 O2 136.2(6) 5 10_554 ?
O10 Ca5 O2 128.3(4) . 10_554 ?
O10 Ca5 O6 70.8(4) 5 10_554 ?
O10 Ca5 O6 78.4(4) . 10_554 ?
O10 Ca5 O10 59.6(3) 5 . ?
Ca1 V1 Ca1 133.96(8) . 6_665 ?
Ca1 V1 Ca2 157.16(6) . 6_665 ?
Ca1 V1 Ca4 103.09(5) . . ?
Ca1 V1 Ca5 59.2(3) . 14_554 ?
Ca1 V1 Ca5 78.1(3) . 16_554 ?
Ca2 V1 Ca1 151.82(6) 5 6_665 ?
Ca2 V1 Ca1 68.52(5) 6_665 6_665 ?
Ca2 V1 Ca1 74.09(5) 5 . ?
Ca2 V1 Ca2 83.31(6) 5 6_665 ?
Ca2 V1 Ca4 66.25(5) 5 . ?
Ca2 V1 Ca4 63.71(4) 6_665 . ?
Ca2 V1 Ca5 151.9(3) 5 16_554 ?
Ca2 V1 Ca5 133.3(3) 5 14_554 ?
Ca2 V1 Ca5 143.3(3) 6_665 14_554 ?
Ca4 V1 Ca1 98.99(4) . 6_665 ?
Ca5 V1 Ca1 55.9(3) 16_554 6_665 ?
Ca5 V1 Ca1 74.8(3) 14_554 6_665 ?
Ca5 V1 Ca2 124.0(3) 16_554 6_665 ?
Ca5 V1 Ca4 117.0(2) 16_554 . ?
Ca5 V1 Ca4 122.24(19) 14_554 . ?
Ca5 V1 Ca5 19.4(5) 16_554 14_554 ?
O1 V1 Ca1 56.4(4) . . ?
O1 V1 Ca1 88.1(3) . 6_665 ?
O1 V1 Ca2 111.9(3) . 5 ?
O1 V1 Ca2 133.1(4) . 6_665 ?
O1 V1 Ca4 81.7(4) . . ?
O1 V1 Ca5 41.4(4) . 14_554 ?
O1 V1 Ca5 46.1(4) . 16_554 ?
O1 V1 O2 114.8(4) . . ?
O1 V1 O3 103.8(4) . . ?
O1 V1 O4 113.0(5) . . ?
O1 V1 Ca5A 54(4) . 14_554 ?
O2 V1 Ca1 31.9(2) . 6_665 ?
O2 V1 Ca1 136.6(3) . . ?
O2 V1 Ca2 133.3(3) . 5 ?
O2 V1 Ca2 63.4(3) . 6_665 ?
O2 V1 Ca4 118.3(3) . . ?
O2 V1 Ca5 86.3(4) . 14_554 ?
O2 V1 Ca5 72.0(3) . 16_554 ?
O2 V1 O3 118.5(3) . . ?
O2 V1 O4 104.8(4) . . ?
O2 V1 Ca5A 72.0(19) . 14_554 ?
O3 V1 Ca1 147.05(17) . 6_665 ?
O3 V1 Ca1 47.42(17) . . ?
O3 V1 Ca2 118.05(17) . 6_665 ?
O3 V1 Ca2 49.46(16) . 5 ?
O3 V1 Ca4 112.93(16) . . ?
O3 V1 Ca5 112.0(3) . 16_554 ?
O3 V1 Ca5 93.9(3) . 14_554 ?
O3 V1 O4 101.4(3) . . ?
O3 V1 Ca5A 98.0(19) . 14_554 ?
O4 V1 Ca1 101.8(3) . 6_665 ?
O4 V1 Ca1 117.9(2) . . ?
O4 V1 Ca2 52.8(3) . 5 ?
O4 V1 Ca2 41.5(2) . 6_665 ?
O4 V1 Ca4 31.4(3) . . ?
O4 V1 Ca5 143.6(4) . 16_554 ?
O4 V1 Ca5 153.5(4) . 14_554 ?
O4 V1 Ca5A 159(3) . 14_554 ?
Ca5A V1 Ca1 70.9(6) 14_554 . ?
Ca5A V1 Ca4 131(4) 14_554 . ?
Ca5A V1 Ca5 16(3) 14_554 16_554 ?
Ca1 V2 Ca1 86.47(8) 6_665 5_665 ?
Ca1 V2 Ca2 120.26(5) 5_665 14_554 ?
Ca1 V2 Ca2 74.21(5) 6_665 14_554 ?
Ca1 V2 Ca3 85.07(5) 5_665 5_665 ?
Ca1 V2 Ca3 99.93(5) 6_665 . ?
Ca1 V2 Ca3 170.92(6) 6_665 5_665 ?
Ca1 V2 Ca4 103.72(5) 5_665 . ?
Ca1 V2 Ca4 115.23(6) 6_665 . ?
Ca3 V2 Ca1 168.11(6) . 5_665 ?
Ca3 V2 Ca2 71.37(4) . 14_554 ?
Ca3 V2 Ca2 113.08(5) 5_665 14_554 ?
Ca3 V2 Ca3 87.84(6) . 5_665 ?
Ca3 V2 Ca4 63.86(4) 5_665 . ?
Ca3 V2 Ca4 64.51(4) . . ?
Ca4 V2 Ca2 135.80(5) . 14_554 ?
O5 V2 Ca1 59.9(2) . 6_665 ?
O5 V2 Ca1 51.4(2) . 5_665 ?
O5 V2 Ca2 133.0(2) . 14_554 ?
O5 V2 Ca3 111.8(2) . 5_665 ?
O5 V2 Ca3 123.7(3) . . ?
O5 V2 Ca4 77.7(3) . . ?
O5 V2 O6 107.1(3) . . ?
O5 V2 O7 104.7(4) . . ?
O5 V2 O8 112.2(3) . . ?
O6 V2 Ca1 129.7(2) . 5_665 ?
O6 V2 Ca1 49.6(2) . 6_665 ?
O6 V2 Ca2 36.1(2) . 14_554 ?
O6 V2 Ca3 139.5(2) . 5_665 ?
O6 V2 Ca3 60.8(2) . . ?
O6 V2 Ca4 115.7(3) . . ?
O6 V2 O8 108.2(3) . . ?
O7 V2 Ca1 116.3(3) . 6_665 ?
O7 V2 Ca1 53.3(3) . 5_665 ?
O7 V2 Ca2 85.8(3) . 14_554 ?
O7 V2 Ca3 60.5(3) . 5_665 ?
O7 V2 Ca3 129.9(3) . . ?
O7 V2 Ca4 120.6(3) . . ?
O7 V2 O6 119.5(4) . . ?
O7 V2 O8 105.2(3) . . ?
O8 V2 Ca1 138.51(18) . 6_665 ?
O8 V2 Ca1 121.89(18) . 5_665 ?
O8 V2 Ca2 108.56(19) . 14_554 ?
O8 V2 Ca3 45.98(17) . 5_665 ?
O8 V2 Ca3 47.47(17) . . ?
O8 V2 Ca4 34.90(19) . . ?
Ca1 V3 Ca1 82.25(6) 5 6 ?
Ca1 V3 Ca1 82.25(6) 5 . ?
Ca1 V3 Ca1 82.25(6) 6 . ?
Ca1 V3 Ca2 66.78(3) 5 6 ?
Ca1 V3 Ca2 71.04(4) 6 6 ?
Ca1 V3 Ca2 141.03(7) 6 5 ?
Ca1 V3 Ca2 66.78(3) . 5 ?
Ca1 V3 Ca2 141.03(7) . 6 ?
Ca1 V3 Ca2 71.04(4) 5 5 ?
Ca2 V3 Ca2 119.913(4) 6 5 ?
Ca5 V3 Ca1 127.4(2) 5 . ?
Ca5 V3 Ca1 142.3(3) . . ?
Ca5 V3 Ca1 142.3(3) 6 6 ?
Ca5 V3 Ca1 120.4(3) . 5 ?
Ca5 V3 Ca1 120.4(3) 6 . ?
Ca5 V3 Ca1 120.4(3) 5 6 ?
Ca5 V3 Ca1 127.3(2) 6 5 ?
Ca5 V3 Ca1 127.3(2) . 6 ?
Ca5 V3 Ca1 142.3(3) 5 5 ?
Ca5 V3 Ca2 76.2(3) . 6 ?
Ca5 V3 Ca2 97.6(2) 6 6 ?
Ca5 V3 Ca2 91.1(2) 5 6 ?
Ca5 V3 Ca2 91.1(2) . 5 ?
Ca5 V3 Ca2 76.2(3) 6 5 ?
Ca5 V3 Ca2 97.6(2) 5 5 ?
Ca5 V3 Ca5 22.0(5) . 5 ?
Ca5 V3 Ca5 22.0(5) 5 6 ?
Ca5 V3 Ca5 22.0(5) . 6 ?
O9 V3 Ca1 49.41(4) . . ?
O9 V3 Ca1 49.41(4) . 5 ?
O9 V3 Ca1 49.41(4) . 6 ?
O9 V3 Ca2 91.71(4) . 5 ?
O9 V3 Ca2 91.71(4) . 6 ?
O9 V3 Ca5 167.3(3) . 5 ?
O9 V3 Ca5 167.3(3) . . ?
O9 V3 Ca5 167.3(3) . 6 ?
O9 V3 O10 106.8(3) . . ?
O9 V3 O10 106.8(3) . 5 ?
O9 V3 O10 106.8(3) . 6 ?
O10 V3 Ca1 100.9(2) 6 6 ?
O10 V3 Ca1 144.8(3) 5 . ?
O10 V3 Ca1 100.9(2) . . ?
O10 V3 Ca1 144.8(3) . 6 ?
O10 V3 Ca1 63.8(3) 6 . ?
O10 V3 Ca1 100.9(2) 5 5 ?
O10 V3 Ca1 63.8(3) 5 6 ?
O10 V3 Ca1 144.8(3) 6 5 ?
O10 V3 Ca1 63.8(3) . 5 ?
O10 V3 Ca2 86.5(2) . 6 ?
O10 V3 Ca2 147.7(2) 6 6 ?
O10 V3 Ca2 35.9(2) . 5 ?
O10 V3 Ca2 147.7(2) 5 5 ?
O10 V3 Ca2 86.5(2) 6 5 ?
O10 V3 Ca2 35.9(2) 5 6 ?
O10 V3 Ca5 85.8(4) . 5 ?
O10 V3 Ca5 85.8(4) 5 6 ?
O10 V3 Ca5 69.2(3) 5 5 ?
O10 V3 Ca5 65.4(4) 5 . ?
O10 V3 Ca5 69.2(3) 6 6 ?
O10 V3 Ca5 85.8(4) 6 . ?
O10 V3 Ca5 65.4(4) 6 5 ?
O10 V3 Ca5 69.2(3) . . ?
O10 V3 Ca5 65.4(4) . 6 ?
O10 V3 O10 112.0(2) 5 6 ?
O10 V3 O10 112.0(2) 6 . ?
O10 V3 O10 112.0(2) 5 . ?
Ca3 O1 Ca1 121.3(4) . . ?
Ca3 O1 Ca5 104.6(4) . 14_554 ?
Ca3 O1 Ca5A 114(5) . 14_554 ?
Ca5 O1 Ca1 106.3(6) 16_554 . ?
Ca5 O1 Ca1 79.9(5) 14_554 . ?
Ca5 O1 Ca3 96.4(4) 16_554 . ?
Ca5 O1 Ca5 27.3(7) 16_554 14_554 ?
Ca5 O1 Ca5A 19(4) 16_554 14_554 ?
Ca5 O1 Ca5A 19(3) 14_554 14_554 ?
V1 O1 Ca1 91.9(3) . . ?
V1 O1 Ca3 134.5(7) . . ?
V1 O1 Ca5 103.5(5) . 16_554 ?
V1 O1 Ca5 111.8(6) . 14_554 ?
V1 O1 Ca5A 95(5) . 14_554 ?
Ca5A O1 Ca1 89.6(15) 14_554 . ?
Ca1 O2 Ca2 93.1(2) 6_665 6_665 ?
Ca1 O2 Ca5 70.6(3) 6_665 16_554 ?
Ca1 O2 Ca5A 82(2) 6_665 14_554 ?
Ca2 O2 Ca5 142.1(3) 6_665 16_554 ?
Ca3 O2 Ca1 96.7(2) 8_554 6_665 ?
Ca3 O2 Ca2 83.3(2) 8_554 6_665 ?
Ca3 O2 Ca5 131.1(4) 8_554 16_554 ?
Ca3 O2 Ca5A 120(3) 8_554 14_554 ?
V1 O2 Ca1 126.9(3) . 6_665 ?
V1 O2 Ca2 87.2(3) . 6_665 ?
V1 O2 Ca3 135.9(3) . 8_554 ?
V1 O2 Ca5 77.2(3) . 16_554 ?
V1 O2 Ca5A 77.5(8) . 14_554 ?
Ca5A O2 Ca5 16(3) 14_554 16_554 ?
Ca1 O3 Ca2 105.08(19) . 5 ?
Ca3 O3 Ca1 99.84(19) 9_454 . ?
Ca3 O3 Ca2 111.6(2) 9_454 5 ?
V1 O3 Ca1 100.8(2) . . ?
V1 O3 Ca2 98.4(2) . 5 ?
V1 O3 Ca3 137.3(3) . 9_454 ?
Ca2 O4 Ca2 124.6(4) 6_665 5 ?
Ca4 O4 Ca2 103.5(3) . 6_665 ?
Ca4 O4 Ca2 100.2(3) . 5 ?
V1 O4 Ca2 110.5(3) . 6_665 ?
V1 O4 Ca2 94.5(3) . 5 ?
V1 O4 Ca4 125.1(5) . . ?
Ca1 O5 Ca1 112.0(3) 5_665 6_665 ?
Ca2 O5 Ca1 102.2(2) 6_665 5_665 ?
Ca2 O5 Ca1 106.5(2) 6_665 6_665 ?
V2 O5 Ca1 87.4(2) . 6_665 ?
V2 O5 Ca1 97.9(3) . 5_665 ?
V2 O5 Ca2 148.9(4) . 6_665 ?
Ca1 O6 Ca2 114.6(3) 6_665 14_554 ?
Ca1 O6 Ca3 137.2(3) 6_665 . ?
Ca1 O6 Ca5 73.8(3) 6_665 16_554 ?
Ca2 O6 Ca3 98.4(2) 14_554 . ?
Ca2 O6 Ca5 98.3(3) 14_554 16_554 ?
Ca3 O6 Ca5 75.3(3) . 16_554 ?
V2 O6 Ca1 97.9(3) . 6_665 ?
V2 O6 Ca2 119.6(4) . 14_554 ?
V2 O6 Ca3 87.7(2) . . ?
V2 O6 Ca5 140.5(4) . 16_554 ?
Ca1 O7 Ca3 107.4(3) 5_665 5_665 ?
Ca2 O7 Ca1 110.0(3) 16_654 5_665 ?
Ca2 O7 Ca3 90.2(3) 16_654 5_665 ?
V2 O7 Ca1 95.7(3) . 5_665 ?
V2 O7 Ca2 153.3(5) . 16_654 ?
V2 O7 Ca3 88.6(3) . 5_665 ?
Ca3 O8 Ca3 136.8(2) . 5_665 ?
Ca4 O8 Ca3 98.8(2) . . ?
Ca4 O8 Ca3 98.37(19) . 5_665 ?
V2 O8 Ca3 103.8(2) . 5_665 ?
V2 O8 Ca3 101.3(2) . . ?
V2 O8 Ca4 119.9(3) . . ?
Ca1 O9 Ca1 116.56(16) 5 . ?
Ca1 O9 Ca1 116.56(16) 6 5 ?
Ca1 O9 Ca1 116.56(16) 6 . ?
V3 O9 Ca1 100.8(2) . 5 ?
V3 O9 Ca1 100.8(2) . 6 ?
V3 O9 Ca1 100.8(2) . . ?
Ca2 O10 Ca1 95.4(2) 5 5 ?
Ca2 O10 Ca5 125.6(4) 5 . ?
Ca2 O10 Ca5 103.7(4) 5 6 ?
Ca3 O10 Ca1 84.5(2) 10_554 5 ?
Ca3 O10 Ca2 98.30(19) 10_554 5 ?
Ca3 O10 Ca5 97.1(3) 10_554 6 ?
Ca3 O10 Ca5 85.5(3) 10_554 . ?
Ca5 O10 Ca1 160.3(4) 6 5 ?
Ca5 O10 Ca1 138.9(4) . 5 ?
Ca5 O10 Ca5 23.3(6) 6 . ?
V3 O10 Ca1 85.6(3) . 5 ?
V3 O10 Ca2 120.5(3) . 5 ?
V3 O10 Ca3 140.6(3) . 10_554 ?
V3 O10 Ca5 80.8(4) . 6 ?
V3 O10 Ca5 77.5(3) . . ?
Ca1 Ca5A Ca1 117(2) 10_554 8_444 ?
V1 Ca5A Ca1 53.8(11) 8_444 8_444 ?
V1 Ca5A Ca1 143(7) 8_444 10_554 ?
V1 Ca5A Ca1 64.3(14) 9_454 10_554 ?
V1 Ca5A Ca1 53.8(11) 10_554 10_554 ?
V1 Ca5A Ca1 64.3(14) 10_554 8_444 ?
V1 Ca5A Ca1 143(7) 9_454 8_444 ?
V1 Ca5A V1 101(5) 9_454 10_554 ?
V1 Ca5A V1 101(5) 8_444 10_554 ?
V1 Ca5A V1 101(5) 8_444 9_454 ?
V1 Ca5A V3 117(4) 8_444 . ?
V1 Ca5A V3 117(4) 10_554 . ?
V1 Ca5A V3 117(4) 9_454 . ?
V3 Ca5A Ca1 100(4) . 8_444 ?
V3 Ca5A Ca1 100(4) . 10_554 ?
O1 Ca5A Ca1 76.6(7) 9_454 10_554 ?
O1 Ca5A Ca1 162(4) 9_454 8_444 ?
O1 Ca5A Ca1 76.6(7) 10_554 8_444 ?
O1 Ca5A Ca1 45.4(6) 8_444 8_444 ?
O1 Ca5A Ca1 162(4) 8_444 10_554 ?
O1 Ca5A Ca1 45.4(6) 10_554 10_554 ?
O1 Ca5A V1 30.9(14) 8_444 8_444 ?
O1 Ca5A V1 126(4) 8_444 9_454 ?
O1 Ca5A V1 30.9(14) 10_554 10_554 ?
O1 Ca5A V1 126(4) 10_554 8_444 ?
O1 Ca5A V1 30.9(14) 9_454 9_454 ?
O1 Ca5A V1 109(3) 9_454 8_444 ?
O1 Ca5A V1 109(3) 8_444 10_554 ?
O1 Ca5A V1 126(4) 9_454 10_554 ?
O1 Ca5A V1 109(3) 10_554 9_454 ?
O1 Ca5A V3 88(5) 10_554 . ?
O1 Ca5A V3 88(5) 8_444 . ?
O1 Ca5A V3 88(5) 9_454 . ?
O1 Ca5A O1 119.9(7) 10_554 9_454 ?
O1 Ca5A O1 119.9(7) 8_444 9_454 ?
O1 Ca5A O1 119.9(7) 10_554 8_444 ?
O1 Ca5A O2 58(2) 9_454 9_454 ?
O1 Ca5A O2 81(3) 9_454 8_444 ?
O1 Ca5A O2 81(3) 8_444 10_554 ?
O1 Ca5A O2 141(8) 10_554 8_444 ?
O1 Ca5A O2 141(8) 9_454 10_554 ?
O1 Ca5A O2 58(2) 8_444 8_444 ?
O1 Ca5A O2 58(2) 10_554 10_554 ?
O1 Ca5A O2 141(8) 8_444 9_454 ?
O1 Ca5A O2 81(3) 10_554 9_454 ?
O2 Ca5A Ca1 40.9(8) 9_454 10_554 ?
O2 Ca5A Ca1 82(3) 10_554 10_554 ?
O2 Ca5A Ca1 82(3) 8_444 8_444 ?
O2 Ca5A Ca1 40.9(8) 10_554 8_444 ?
O2 Ca5A Ca1 125(6) 9_454 8_444 ?
O2 Ca5A Ca1 125(6) 8_444 10_554 ?
O2 Ca5A V1 30.5(12) 9_454 9_454 ?
O2 Ca5A V1 30.5(12) 8_444 8_444 ?
O2 Ca5A V1 110(6) 8_444 10_554 ?
O2 Ca5A V1 70(3) 8_444 9_454 ?
O2 Ca5A V1 70(3) 9_454 10_554 ?
O2 Ca5A V1 70(3) 10_554 8_444 ?
O2 Ca5A V1 30.5(12) 10_554 10_554 ?
O2 Ca5A V1 110(6) 10_554 9_454 ?
O2 Ca5A V1 110(6) 9_454 8_444 ?
O2 Ca5A V3 129(3) 9_454 . ?
O2 Ca5A V3 129(3) 10_554 . ?
O2 Ca5A V3 129(3) 8_444 . ?
O2 Ca5A O2 85(5) 10_554 8_444 ?
O2 Ca5A O2 85(5) 10_554 9_454 ?
O2 Ca5A O2 85(5) 9_454 8_444 ?

loop_
_geom_bond_atom_site_label_1
_geom_bond_atom_site_label_2
_geom_bond_distance
_geom_bond_site_symmetry_2
_geom_bond_publ_flag
Ca1 V1 3.163(2) . ?
Ca1 V2 3.223(2) 6_655 ?
Ca1 V2 3.0732(18) 5_565 ?
Ca1 O1 2.636(11) . ?
Ca1 O2 2.449(6) 5_565 ?
Ca1 O3 2.371(5) . ?
Ca1 O5 2.542(7) 6_655 ?
Ca1 O5 2.661(6) 5_565 ?
Ca1 O6 2.362(6) 5_565 ?
Ca1 O7 2.598(9) 6_655 ?
Ca1 O9 2.536(3) . ?
Ca1 O10 2.951(8) 6 ?
Ca2 V1 3.1553(19) 6 ?
Ca2 V1 3.413(2) 5_565 ?
Ca2 V2 3.5168(19) 8_444 ?
Ca2 V3 3.6168(13) . ?
Ca2 O2 3.055(8) 5_565 ?
Ca2 O3 2.424(5) 6 ?
Ca2 O4 2.415(8) 5_565 ?
Ca2 O4 2.522(8) 6 ?
Ca2 O5 2.347(7) 5_565 ?
Ca2 O6 2.381(6) 8_444 ?
Ca2 O7 2.267(8) 10_564 ?
Ca2 O10 2.462(6) 6 ?
Ca3 Ca4 3.536(2) . ?
Ca3 Ca5 3.543(12) 16_554 ?
Ca3 V2 3.2518(19) 6_655 ?
Ca3 V2 3.1867(18) . ?
Ca3 O1 2.384(8) . ?
Ca3 O2 2.351(7) 14_544 ?
Ca3 O3 2.316(5) 15_554 ?
Ca3 O6 2.784(7) . ?
Ca3 O7 2.832(9) 6_655 ?
Ca3 O8 2.408(5) 6_655 ?
Ca3 O8 2.395(5) . ?
Ca3 O10 2.339(6) 16_554 ?
Ca4 V1 3.5141(16) 6_655 ?
Ca4 V1 3.5141(16) 5_665 ?
Ca4 V1 3.5140(16) . ?
Ca4 V2 3.4278(14) 5_665 ?
Ca4 V2 3.4278(14) . ?
Ca4 V2 3.4278(15) 6_655 ?
Ca4 O4 2.240(7) 6_655 ?
Ca4 O4 2.240(7) . ?
Ca4 O4 2.240(7) 5_665 ?
Ca4 O8 2.262(6) . ?
Ca4 O8 2.262(6) 6_655 ?
Ca4 O8 2.262(6) 5_665 ?
Ca5 Ca5 1.14(3) 5 ?
Ca5 Ca5 1.14(3) 6 ?
Ca5 V1 3.199(10) 10_554 ?
Ca5 V1 3.429(11) 8_444 ?
Ca5 V3 2.980(11) . ?
Ca5 O1 2.371(14) 10_554 ?
Ca5 O1 2.444(16) 8_444 ?
Ca5 O2 3.120(14) 10_554 ?
Ca5 O6 3.011(17) 10_554 ?
Ca5 O10 2.853(13) . ?
Ca5 O10 2.745(13) 5 ?
V1 O1 1.664(8) . ?
V1 O2 1.679(6) . ?
V1 O3 1.695(5) . ?
V1 O4 1.710(8) . ?
V1 Ca5A 3.22(11) 14_554 ?
V2 O5 1.664(6) . ?
V2 O6 1.667(6) . ?
V2 O7 1.668(8) . ?
V2 O8 1.684(5) . ?
V3 O9 1.658(11) . ?
V3 O10 1.679(5) 6 ?
V3 O10 1.679(5) . ?
V3 O10 1.679(5) 5 ?
O1 Ca5A 2.622(14) 14_554 ?
O2 Ca5A 3.14(15) 14_554 ?

loop_
_geom_torsion_atom_site_label_1
_geom_torsion_atom_site_label_2
_geom_torsion_atom_site_label_3
_geom_torsion_atom_site_label_4
_geom_torsion
_geom_torsion_site_symmetry_1
_geom_torsion_site_symmetry_2
_geom_torsion_site_symmetry_3
_geom_torsion_site_symmetry_4
_geom_torsion_publ_flag
Ca1 V1 O1 Ca1 148.8(3) 6_665 . . . ?
Ca1 V1 O1 Ca3 139.5(8) . . . . ?
Ca1 V1 O1 Ca3 -71.7(6) 6_665 . . . ?
Ca1 V1 O1 Ca5 41.6(5) 6_665 . . 16_554 ?
Ca1 V1 O1 Ca5 -107.2(7) . . . 16_554 ?
Ca1 V1 O1 Ca5 -79.9(6) . . . 14_554 ?
Ca1 V1 O1 Ca5 68.9(5) 6_665 . . 14_554 ?
Ca1 V1 O1 Ca5A 59.1(16) 6_665 . . 14_554 ?
Ca1 V1 O1 Ca5A -89.8(16) . . . 14_554 ?
Ca1 V1 O2 Ca1 102.3(4) . . . 6_665 ?
Ca1 V1 O2 Ca2 91.8(5) 6_665 . . 6_665 ?
Ca1 V1 O2 Ca2 -165.93(17) . . . 6_665 ?
Ca1 V1 O2 Ca3 169.2(10) 6_665 . . 8_554 ?
Ca1 V1 O2 Ca3 -88.5(7) . . . 8_554 ?
Ca1 V1 O2 Ca5 -53.5(5) 6_665 . . 16_554 ?
Ca1 V1 O2 Ca5 48.8(4) . . . 16_554 ?
Ca1 V1 O2 Ca5A -70(3) 6_665 . . 14_554 ?
Ca1 V1 O2 Ca5A 33(3) . . . 14_554 ?
Ca1 V1 O3 Ca1 -108.4(3) 6_665 . . . ?
Ca1 V1 O3 Ca2 144.4(2) 6_665 . . 5 ?
Ca1 V1 O3 Ca2 -107.2(2) . . . 5 ?
Ca1 V1 O3 Ca3 9.2(6) 6_665 . . 9_454 ?
Ca1 V1 O3 Ca3 117.6(4) . . . 9_454 ?
Ca1 V1 O4 Ca2 -166.30(17) 6_665 . . 5 ?
Ca1 V1 O4 Ca2 167.3(2) . . . 6_665 ?
Ca1 V1 O4 Ca2 37.8(4) . . . 5 ?
Ca1 V1 O4 Ca2 -36.7(4) 6_665 . . 6_665 ?
Ca1 V1 O4 Ca4 87.9(4) 6_665 . . . ?
Ca1 V1 O4 Ca4 -68.0(5) . . . . ?
Ca1 V2 O5 Ca1 111.9(3) 6_665 . . 5_665 ?
Ca1 V2 O5 Ca1 -111.9(3) 5_665 . . 6_665 ?
Ca1 V2 O5 Ca2 -118.3(7) 6_665 . . 6_665 ?
Ca1 V2 O5 Ca2 129.9(7) 5_665 . . 6_665 ?
Ca1 V2 O6 Ca1 35.7(4) 5_665 . . 6_665 ?
Ca1 V2 O6 Ca2 -88.5(3) 5_665 . . 14_554 ?
Ca1 V2 O6 Ca2 -124.2(5) 6_665 . . 14_554 ?
Ca1 V2 O6 Ca3 137.4(3) 6_665 . . . ?
Ca1 V2 O6 Ca3 173.12(11) 5_665 . . . ?
Ca1 V2 O6 Ca5 74.1(5) 6_665 . . 16_554 ?
Ca1 V2 O6 Ca5 109.8(6) 5_665 . . 16_554 ?
Ca1 V2 O7 Ca1 -63.1(3) 6_665 . . 5_665 ?
Ca1 V2 O7 Ca2 165.1(13) 5_665 . . 16_654 ?
Ca1 V2 O7 Ca2 102.0(10) 6_665 . . 16_654 ?
Ca1 V2 O7 Ca3 -107.3(3) 5_665 . . 5_665 ?
Ca1 V2 O7 Ca3 -170.38(8) 6_665 . . 5_665 ?
Ca1 V2 O8 Ca3 -46.9(4) 6_665 . . . ?
Ca1 V2 O8 Ca3 168.56(11) 6_665 . . 5_665 ?
Ca1 V2 O8 Ca3 -173.30(9) 5_665 . . . ?
Ca1 V2 O8 Ca3 42.1(3) 5_665 . . 5_665 ?
Ca1 V2 O8 Ca4 60.2(4) 6_665 . . . ?
Ca1 V2 O8 Ca4 -66.2(3) 5_665 . . . ?
Ca1 V3 O9 Ca1 -120.0(1) . . . 5 ?
Ca1 V3 O9 Ca1 -120.0(1) 6 . . . ?
Ca1 V3 O9 Ca1 120.0(2) 5 . . . ?
Ca1 V3 O9 Ca1 -120.0(1) 5 . . 6 ?
Ca1 V3 O9 Ca1 120.0(1) 6 . . 5 ?
Ca1 V3 O9 Ca1 120.0(1) . . . 6 ?
Ca1 V3 O10 Ca1 -16.4(4) 6 . . 5 ?
Ca1 V3 O10 Ca1 75.62(14) . . . 5 ?
Ca1 V3 O10 Ca2 -18.0(4) . . . 5 ?
Ca1 V3 O10 Ca2 -93.6(4) 5 . . 5 ?
Ca1 V3 O10 Ca2 -110.0(4) 6 . . 5 ?
Ca1 V3 O10 Ca3 75.8(6) 5 . . 10_554 ?
Ca1 V3 O10 Ca3 59.4(8) 6 . . 10_554 ?
Ca1 V3 O10 Ca3 151.4(6) . . . 10_554 ?
Ca1 V3 O10 Ca5 -142.1(3) . . . . ?
Ca1 V3 O10 Ca5 149.4(4) 6 . . 6 ?
Ca1 V3 O10 Ca5 165.8(3) 5 . . 6 ?
Ca1 V3 O10 Ca5 -118.6(3) . . . 6 ?
Ca1 V3 O10 Ca5 142.3(4) 5 . . . ?
Ca1 V3 O10 Ca5 125.9(4) 6 . . . ?
Ca2 V1 O1 Ca1 -153.34(17) 6_665 . . . ?
Ca2 V1 O1 Ca1 -51.6(4) 5 . . . ?
Ca2 V1 O1 Ca3 -13.9(9) 6_665 . . . ?
Ca2 V1 O1 Ca3 87.9(6) 5 . . . ?
Ca2 V1 O1 Ca5 -131.5(5) 5 . . 14_554 ?
Ca2 V1 O1 Ca5 126.8(5) 6_665 . . 14_554 ?
Ca2 V1 O1 Ca5 99.4(6) 6_665 . . 16_554 ?
Ca2 V1 O1 Ca5 -158.8(4) 5 . . 16_554 ?
Ca2 V1 O1 Ca5A 116.9(16) 6_665 . . 14_554 ?
Ca2 V1 O1 Ca5A -141.4(16) 5 . . 14_554 ?
Ca2 V1 O2 Ca1 -91.8(5) 6_665 . . 6_665 ?
Ca2 V1 O2 Ca1 -141.1(3) 5 . . 6_665 ?
Ca2 V1 O2 Ca2 -49.3(3) 5 . . 6_665 ?
Ca2 V1 O2 Ca3 77.5(6) 6_665 . . 8_554 ?
Ca2 V1 O2 Ca3 28.1(8) 5 . . 8_554 ?
Ca2 V1 O2 Ca5 165.4(3) 5 . . 16_554 ?
Ca2 V1 O2 Ca5 -145.2(3) 6_665 . . 16_554 ?
Ca2 V1 O2 Ca5A 149(3) 5 . . 14_554 ?
Ca2 V1 O2 Ca5A -162(3) 6_665 . . 14_554 ?
Ca2 V1 O3 Ca1 107.2(2) 5 . . . ?
Ca2 V1 O3 Ca1 158.22(9) 6_665 . . . ?
Ca2 V1 O3 Ca2 51.0(2) 6_665 . . 5 ?
Ca2 V1 O3 Ca3 -84.1(4) 6_665 . . 9_454 ?
Ca2 V1 O3 Ca3 -135.1(5) 5 . . 9_454 ?
Ca2 V1 O4 Ca2 -129.6(6) 6_665 . . 5 ?
Ca2 V1 O4 Ca2 129.6(6) 5 . . 6_665 ?
Ca2 V1 O4 Ca4 -105.8(5) 5 . . . ?
Ca2 V1 O4 Ca4 124.6(7) 6_665 . . . ?
Ca2 V2 O5 Ca1 -14.0(4) 14_554 . . 6_665 ?
Ca2 V2 O5 Ca1 97.9(2) 14_554 . . 5_665 ?
Ca2 V2 O5 Ca2 -132.2(5) 14_554 . . 6_665 ?
Ca2 V2 O6 Ca1 124.2(5) 14_554 . . 6_665 ?
Ca2 V2 O6 Ca3 -98.4(3) 14_554 . . . ?
Ca2 V2 O6 Ca5 -161.7(8) 14_554 . . 16_554 ?
Ca2 V2 O7 Ca1 -133.2(2) 14_554 . . 5_665 ?
Ca2 V2 O7 Ca2 31.9(10) 14_554 . . 16_654 ?
Ca2 V2 O7 Ca3 119.52(19) 14_554 . . 5_665 ?
Ca2 V2 O8 Ca3 -104.52(18) 14_554 . . 5_665 ?
Ca2 V2 O8 Ca3 40.1(2) 14_554 . . . ?
Ca2 V2 O8 Ca4 147.2(2) 14_554 . . . ?
Ca2 V3 O9 Ca1 176.98(4) 5 . . 6 ?
Ca2 V3 O9 Ca1 -63.02(4) 5 . . 5 ?
Ca2 V3 O9 Ca1 56.98(4) 5 . . . ?
Ca2 V3 O9 Ca1 56.98(4) 6 . . 5 ?
Ca2 V3 O9 Ca1 176.98(4) 6 . . . ?
Ca2 V3 O9 Ca1 -63.02(4) 6 . . 6 ?
Ca2 V3 O10 Ca1 -65.77(11) 6 . . 5 ?
Ca2 V3 O10 Ca1 93.6(4) 5 . . 5 ?
Ca2 V3 O10 Ca2 -159.4(4) 6 . . 5 ?
Ca2 V3 O10 Ca3 10.0(6) 6 . . 10_554 ?
Ca2 V3 O10 Ca3 169.4(9) 5 . . 10_554 ?
Ca2 V3 O10 Ca5 -124.1(5) 5 . . . ?
Ca2 V3 O10 Ca5 -100.6(5) 5 . . 6 ?
Ca2 V3 O10 Ca5 100.0(3) 6 . . 6 ?
Ca2 V3 O10 Ca5 76.5(3) 6 . . . ?
Ca3 V2 O5 Ca1 -64.0(3) 5_665 . . 5_665 ?
Ca3 V2 O5 Ca1 -175.86(8) 5_665 . . 6_665 ?
Ca3 V2 O5 Ca1 81.6(2) . . . 6_665 ?
Ca3 V2 O5 Ca1 -166.59(10) . . . 5_665 ?
Ca3 V2 O5 Ca2 65.9(6) 5_665 . . 6_665 ?
Ca3 V2 O5 Ca2 -36.7(7) . . . 6_665 ?
Ca3 V2 O6 Ca1 -137.4(3) . . . 6_665 ?
Ca3 V2 O6 Ca1 178.71(13) 5_665 . . 6_665 ?
Ca3 V2 O6 Ca2 54.5(6) 5_665 . . 14_554 ?
Ca3 V2 O6 Ca2 98.4(3) . . . 14_554 ?
Ca3 V2 O6 Ca3 -43.9(4) 5_665 . . . ?
Ca3 V2 O6 Ca5 -107.2(6) 5_665 . . 16_554 ?
Ca3 V2 O6 Ca5 -63.3(6) . . . 16_554 ?
Ca3 V2 O7 Ca1 165.40(10) . . . 5_665 ?
Ca3 V2 O7 Ca1 107.3(3) 5_665 . . 5_665 ?
Ca3 V2 O7 Ca2 -29.5(13) . . . 16_654 ?
Ca3 V2 O7 Ca2 -87.6(10) 5_665 . . 16_654 ?
Ca3 V2 O7 Ca3 58.1(4) . . . 5_665 ?
Ca3 V2 O8 Ca3 -144.6(3) . . . 5_665 ?
Ca3 V2 O8 Ca3 144.6(3) 5_665 . . . ?
Ca3 V2 O8 Ca4 -108.3(3) 5_665 . . . ?
Ca3 V2 O8 Ca4 107.1(3) . . . . ?
Ca4 V1 O1 Ca1 -111.8(3) . . . . ?
Ca4 V1 O1 Ca3 27.7(6) . . . . ?
Ca4 V1 O1 Ca5 141.0(6) . . . 16_554 ?
Ca4 V1 O1 Ca5 168.3(5) . . . 14_554 ?
Ca4 V1 O1 Ca5A 158.4(16) . . . 14_554 ?
Ca4 V1 O2 Ca1 -58.1(6) . . . 6_665 ?
Ca4 V1 O2 Ca2 33.7(2) . . . 6_665 ?
Ca4 V1 O2 Ca3 111.1(5) . . . 8_554 ?
Ca4 V1 O2 Ca5 -111.6(3) . . . 16_554 ?
Ca4 V1 O2 Ca5A -128(3) . . . 14_554 ?
Ca4 V1 O3 Ca1 86.85(17) . . . . ?
Ca4 V1 O3 Ca2 -20.4(2) . . . 5 ?
Ca4 V1 O3 Ca3 -155.5(3) . . . 9_454 ?
Ca4 V1 O4 Ca2 105.8(5) . . . 5 ?
Ca4 V1 O4 Ca2 -124.6(7) . . . 6_665 ?
Ca4 V2 O5 Ca1 129.12(19) . . . 6_665 ?
Ca4 V2 O5 Ca1 -119.0(2) . . . 5_665 ?
Ca4 V2 O5 Ca2 10.9(6) . . . 6_665 ?
Ca4 V2 O6 Ca1 -102.2(2) . . . 6_665 ?
Ca4 V2 O6 Ca2 133.6(3) . . . 14_554 ?
Ca4 V2 O6 Ca3 35.2(2) . . . . ?
Ca4 V2 O6 Ca5 -28.1(6) . . . 16_554 ?
Ca4 V2 O7 Ca1 84.5(3) . . . 5_665 ?
Ca4 V2 O7 Ca2 -110.4(10) . . . 16_654 ?
Ca4 V2 O7 Ca3 -22.8(3) . . . 5_665 ?
Ca4 V2 O8 Ca3 -107.1(3) . . . . ?
Ca4 V2 O8 Ca3 108.3(3) . . . 5_665 ?
Ca5 V1 O1 Ca1 79.9(6) 14_554 . . . ?
Ca5 V1 O1 Ca1 107.2(7) 16_554 . . . ?
Ca5 V1 O1 Ca3 -113.3(9) 16_554 . . . ?
Ca5 V1 O1 Ca3 -140.6(9) 14_554 . . . ?
Ca5 V1 O1 Ca5 -27.3(7) 14_554 . . 16_554 ?
Ca5 V1 O1 Ca5 27.3(7) 16_554 . . 14_554 ?
Ca5 V1 O2 Ca1 66.8(5) 14_554 . . 6_665 ?
Ca5 V1 O2 Ca1 53.5(5) 16_554 . . 6_665 ?
Ca5 V1 O2 Ca2 145.2(3) 16_554 . . 6_665 ?
Ca5 V1 O2 Ca2 158.6(2) 14_554 . . 6_665 ?
Ca5 V1 O2 Ca3 -137.3(7) 16_554 . . 8_554 ?
Ca5 V1 O2 Ca3 -124.0(6) 14_554 . . 8_554 ?
Ca5 V1 O2 Ca5 13.3(3) 14_554 . . 16_554 ?
Ca5 V1 O3 Ca1 -40.7(3) 14_554 . . . ?
Ca5 V1 O3 Ca1 -47.8(3) 16_554 . . . ?
Ca5 V1 O3 Ca2 -147.9(3) 14_554 . . 5 ?
Ca5 V1 O3 Ca2 -155.0(2) 16_554 . . 5 ?
Ca5 V1 O3 Ca3 69.9(5) 16_554 . . 9_454 ?
Ca5 V1 O3 Ca3 77.0(4) 14_554 . . 9_454 ?
Ca5 V1 O4 Ca2 146.8(4) 16_554 . . 5 ?
Ca5 V1 O4 Ca2 114.1(8) 14_554 . . 5 ?
Ca5 V1 O4 Ca2 -116.3(7) 14_554 . . 6_665 ?
Ca5 V1 O4 Ca2 -83.6(7) 16_554 . . 6_665 ?
Ca5 V1 O4 Ca4 8.4(11) 14_554 . . . ?
Ca5 V1 O4 Ca4 41.0(8) 16_554 . . . ?
Ca5 V3 O9 Ca1 -80.4(9) 5 . . . ?
Ca5 V3 O9 Ca1 39.6(9) 5 . . 6 ?
Ca5 V3 O9 Ca1 -80.4(9) 6 . . 5 ?
Ca5 V3 O9 Ca1 159.6(9) . . . . ?
Ca5 V3 O9 Ca1 39.6(9) . . . 5 ?
Ca5 V3 O9 Ca1 159.6(9) 6 . . 6 ?
Ca5 V3 O9 Ca1 159.6(9) 5 . . 5 ?
Ca5 V3 O9 Ca1 -80.4(9) . . . 6 ?
Ca5 V3 O9 Ca1 39.6(9) 6 . . . ?
Ca5 V3 O10 Ca1 -142.3(4) . . . 5 ?
Ca5 V3 O10 Ca1 -157.1(2) 5 . . 5 ?
Ca5 V3 O10 Ca1 -165.8(3) 6 . . 5 ?
Ca5 V3 O10 Ca2 124.1(5) . . . 5 ?
Ca5 V3 O10 Ca2 100.6(5) 6 . . 5 ?
Ca5 V3 O10 Ca2 109.3(4) 5 . . 5 ?
Ca5 V3 O10 Ca3 -66.5(6) . . . 10_554 ?
Ca5 V3 O10 Ca3 -81.4(6) 5 . . 10_554 ?
Ca5 V3 O10 Ca3 -90.0(7) 6 . . 10_554 ?
Ca5 V3 O10 Ca5 8.7(4) 5 . . 6 ?
Ca5 V3 O10 Ca5 -23.5(6) 6 . . . ?
Ca5 V3 O10 Ca5 -14.8(5) 5 . . . ?
Ca5 V3 O10 Ca5 23.5(6) . . . 6 ?
O1 V1 O2 Ca1 35.8(7) . . . 6_665 ?
O1 V1 O2 Ca2 127.6(5) . . . 6_665 ?
O1 V1 O2 Ca3 -155.0(6) . . . 8_554 ?
O1 V1 O2 Ca5 -17.7(6) . . . 16_554 ?
O1 V1 O2 Ca5A -34(3) . . . 14_554 ?
O1 V1 O3 Ca1 0.1(4) . . . . ?
O1 V1 O3 Ca2 -107.1(4) . . . 5 ?
O1 V1 O3 Ca3 117.7(5) . . . 9_454 ?
O1 V1 O4 Ca2 -129.7(5) . . . 6_665 ?
O1 V1 O4 Ca2 100.7(4) . . . 5 ?
O1 V1 O4 Ca4 -5.1(6) . . . . ?
O2 V1 O1 Ca1 130.8(3) . . . . ?
O2 V1 O1 Ca3 -89.7(7) . . . . ?
O2 V1 O1 Ca5 50.9(7) . . . 14_554 ?
O2 V1 O1 Ca5 23.6(7) . . . 16_554 ?
O2 V1 O1 Ca5A 41.0(17) . . . 14_554 ?
O2 V1 O3 Ca1 -128.6(4) . . . . ?
O2 V1 O3 Ca2 124.2(3) . . . 5 ?
O2 V1 O3 Ca3 -10.9(6) . . . 9_454 ?
O2 V1 O4 Ca2 -133.7(3) . . . 5 ?
O2 V1 O4 Ca2 -4.1(5) . . . 6_665 ?
O2 V1 O4 Ca4 120.6(4) . . . . ?
O3 V1 O1 Ca1 -0.1(4) . . . . ?
O3 V1 O1 Ca3 139.4(6) . . . . ?
O3 V1 O1 Ca5 -107.3(5) . . . 16_554 ?
O3 V1 O1 Ca5 -80.0(5) . . . 14_554 ?
O3 V1 O1 Ca5A -89.9(16) . . . 14_554 ?
O3 V1 O2 Ca1 159.2(4) . . . 6_665 ?
O3 V1 O2 Ca2 -109.0(2) . . . 6_665 ?
O3 V1 O2 Ca3 -31.6(7) . . . 8_554 ?
O3 V1 O2 Ca5 105.7(4) . . . 16_554 ?
O3 V1 O2 Ca5A 89(3) . . . 14_554 ?
O3 V1 O4 Ca2 119.7(4) . . . 6_665 ?
O3 V1 O4 Ca2 -9.8(3) . . . 5 ?
O3 V1 O4 Ca4 -115.6(4) . . . . ?
O4 V1 O1 Ca1 -109.1(4) . . . . ?
O4 V1 O1 Ca3 30.3(8) . . . . ?
O4 V1 O1 Ca5 143.7(6) . . . 16_554 ?
O4 V1 O1 Ca5 171.0(5) . . . 14_554 ?
O4 V1 O1 Ca5A 161.1(16) . . . 14_554 ?
O4 V1 O2 Ca1 -88.7(5) . . . 6_665 ?
O4 V1 O2 Ca2 3.0(4) . . . 6_665 ?
O4 V1 O2 Ca3 80.5(7) . . . 8_554 ?
O4 V1 O2 Ca5 -142.2(4) . . . 16_554 ?
O4 V1 O2 Ca5A -159(3) . . . 14_554 ?
O4 V1 O3 Ca1 117.5(3) . . . . ?
O4 V1 O3 Ca2 10.3(3) . . . 5 ?
O4 V1 O3 Ca3 -124.8(4) . . . 9_454 ?
O5 V2 O6 Ca1 -17.9(4) . . . 6_665 ?
O5 V2 O6 Ca2 -142.1(4) . . . 14_554 ?
O5 V2 O6 Ca3 119.5(3) . . . . ?
O5 V2 O6 Ca5 56.2(7) . . . 16_554 ?
O5 V2 O7 Ca1 0.3(4) . . . 5_665 ?
O5 V2 O7 Ca2 165.3(10) . . . 16_654 ?
O5 V2 O7 Ca3 -107.1(3) . . . 5_665 ?
O5 V2 O8 Ca3 99.4(3) . . . 5_665 ?
O5 V2 O8 Ca3 -116.0(3) . . . . ?
O5 V2 O8 Ca4 -8.9(4) . . . . ?
O6 V2 O5 Ca1 127.5(3) . . . 5_665 ?
O6 V2 O5 Ca1 15.7(4) . . . 6_665 ?
O6 V2 O5 Ca2 -102.6(6) . . . 6_665 ?
O6 V2 O7 Ca1 -119.6(3) . . . 5_665 ?
O6 V2 O7 Ca2 45.5(12) . . . 16_654 ?
O6 V2 O7 Ca3 133.1(3) . . . 5_665 ?
O6 V2 O8 Ca3 -142.6(3) . . . 5_665 ?
O6 V2 O8 Ca3 2.0(3) . . . . ?
O6 V2 O8 Ca4 109.1(3) . . . . ?
O7 V2 O5 Ca1 -0.3(4) . . . 5_665 ?
O7 V2 O5 Ca1 -112.1(3) . . . 6_665 ?
O7 V2 O5 Ca2 129.6(7) . . . 6_665 ?
O7 V2 O6 Ca1 100.7(4) . . . 6_665 ?
O7 V2 O6 Ca2 -23.5(6) . . . 14_554 ?
O7 V2 O6 Ca3 -121.9(4) . . . . ?
O7 V2 O6 Ca5 174.8(5) . . . 16_554 ?
O7 V2 O8 Ca3 130.7(4) . . . . ?
O7 V2 O8 Ca3 -13.8(4) . . . 5_665 ?
O7 V2 O8 Ca4 -122.2(4) . . . . ?
O8 V2 O5 Ca1 -113.8(3) . . . 5_665 ?
O8 V2 O5 Ca1 134.3(2) . . . 6_665 ?
O8 V2 O5 Ca2 16.0(7) . . . 6_665 ?
O8 V2 O6 Ca1 -139.1(3) . . . 6_665 ?
O8 V2 O6 Ca2 96.7(4) . . . 14_554 ?
O8 V2 O6 Ca3 -1.7(3) . . . . ?
O8 V2 O6 Ca5 -65.0(6) . . . 16_554 ?
O8 V2 O7 Ca1 118.7(3) . . . 5_665 ?
O8 V2 O7 Ca2 -76.2(11) . . . 16_654 ?
O8 V2 O7 Ca3 11.4(3) . . . 5_665 ?
O9 V3 O10 Ca1 24.97(17) . . . 5 ?
O9 V3 O10 Ca2 -68.7(4) . . . 5 ?
O9 V3 O10 Ca3 100.7(6) . . . 10_554 ?
O9 V3 O10 Ca5 -169.2(3) . . . 6 ?
O9 V3 O10 Ca5 167.2(3) . . . . ?
O10 V3 O9 Ca1 -149.9(2) 5 . . . ?
O10 V3 O9 Ca1 90.1(2) . . . . ?
O10 V3 O9 Ca1 90.1(2) 5 . . 5 ?
O10 V3 O9 Ca1 -149.9(2) . . . 6 ?
O10 V3 O9 Ca1 -149.9(2) 6 . . 5 ?
O10 V3 O9 Ca1 -29.9(2) 6 . . . ?
O10 V3 O9 Ca1 -29.9(2) . . . 5 ?
O10 V3 O9 Ca1 90.1(2) 6 . . 6 ?
O10 V3 O9 Ca1 -29.9(2) 5 . . 6 ?
O10 V3 O10 Ca1 141.6(3) 6 . . 5 ?
O10 V3 O10 Ca1 -91.6(4) 5 . . 5 ?
O10 V3 O10 Ca2 47.9(7) 6 . . 5 ?
O10 V3 O10 Ca2 174.75(18) 5 . . 5 ?
O10 V3 O10 Ca3 -142.7(3) 6 . . 10_554 ?
O10 V3 O10 Ca3 -15.9(9) 5 . . 10_554 ?
O10 V3 O10 Ca5 -52.6(5) 6 . . 6 ?
O10 V3 O10 Ca5 74.2(4) 5 . . 6 ?
O10 V3 O10 Ca5 -76.2(5) 6 . . . ?
O10 V3 O10 Ca5 50.6(5) 5 . . . ?
Ca5A V1 O1 Ca1 89.8(16) 14_554 . . . ?
Ca5A V1 O1 Ca3 -130.8(17) 14_554 . . . ?
Ca5A V1 O2 Ca1 70(3) 14_554 . . 6_665 ?
Ca5A V1 O2 Ca2 162(3) 14_554 . . 6_665 ?
Ca5A V1 O2 Ca3 -121(3) 14_554 . . 8_554 ?
Ca5A V1 O3 Ca1 -55(3) 14_554 . . . ?
Ca5A V1 O3 Ca2 -162(3) 14_554 . . 5 ?
Ca5A V1 O3 Ca3 63(3) 14_554 . . 9_454 ?
Ca5A V1 O4 Ca2 148(6) 14_554 . . 5 ?
Ca5A V1 O4 Ca2 -82(6) 14_554 . . 6_665 ?
Ca5A V1 O4 Ca4 42(6) 14_554 . . . ?

loop_
_twin_individual_id
_twin_individual_mass_fraction_refined
1 0.61(6)
2 0.39(6)
